data_1572710
loop_
_publ_author_name
'He, Liang'
'He, Jing'
'Chen, Er-Xia'
'Lin, Qipu'

_publ_section_title
;
 Boosting photothermal conversion through array aggregation of
 metalloporphyrins in bismuth-based coordination frameworks.
;
_journal_issue 42
_journal_name_full 'Chemical science'
_journal_page_first 17498
_journal_page_last 17505
_journal_paper_doi 10.1039/d4sc04063e
_journal_volume 15
_journal_year 2024
_chemical_formula_moiety 'Bi2 C96 N8 Ni2 O16'
_chemical_formula_sum 'C96 Bi2 N8 Ni2 O16'
_chemical_formula_weight 2056.42
_space_group_crystal_system orthorhombic
_space_group_IT_number 18
_space_group_name_Hall 'P 2 2ab'
_space_group_name_H-M_alt 'P 21 21 2'
_atom_sites_solution_primary dual
_audit_creation_date 2024-05-17
_audit_creation_method
;
Olex2 1.5
(compiled 2022.04.07 svn.rca3783a0 for OlexSys, GUI svn.r6498)
;
_audit_update_record
;
2024-05-20 deposited with the CCDC.	2024-09-26 downloaded from the CCDC.
;
_cell_angle_alpha 90
_cell_angle_beta 90
_cell_angle_gamma 90
_cell_formula_units_Z 4
_cell_length_a 41.7558(5)
_cell_length_b 24.3040(3)
_cell_length_c 9.26890(10)
_cell_measurement_reflns_used 20613
_cell_measurement_temperature 199.99(10)
_cell_measurement_theta_max 55.9200
_cell_measurement_theta_min 2.4350
_cell_volume 9406.39(19)
_computing_cell_refinement 'CrysAlisPro 1.171.43.116a (Rigaku OD, 2024)'
_computing_data_collection 'CrysAlisPro system (CCD 43.116a 64-bit (release 22-03-2024))'
_computing_data_reduction 'CrysAlisPro 1.171.43.116a (Rigaku OD, 2024)'
_computing_molecular_graphics 'Olex2 1.5 (Dolomanov et al., 2009)'
_computing_publication_material 'Olex2 1.5 (Dolomanov et al., 2009)'
_computing_structure_refinement 'SHELXL 2018/1 (Sheldrick, 2015)'
_computing_structure_solution 'SHELXT 2014/5 (Sheldrick, 2014)'
_diffrn_ambient_environment N~2~
_diffrn_ambient_temperature 199.99(10)
_diffrn_detector 'Hybrid Pixel Array Detector'
_diffrn_detector_area_resol_mean 10.0000
_diffrn_detector_type HyPix
_diffrn_measured_fraction_theta_full 0.994
_diffrn_measured_fraction_theta_max 0.966
_diffrn_measurement_details
;
List of Runs (angles in degrees, time in seconds):

  # Type    Start    End  Width  t~exp~   \w     \q     \k     \f   Frames
#--------------------------------------------------------------------------
  1  \w   -123.00 -87.28   0.38    0.87    --  -69.92-108.00-101.00   94
  2  \w    -25.00  71.14   0.38    0.22    --   -1.25  77.00  90.00  253
  3  \w    -61.00   7.02   0.38    0.87    --  -69.92  26.00 160.00  179
  4  \w     -3.00  22.08   0.38    0.22    --   -1.25 -99.00   0.00   66
  5  \w     21.00  73.82   0.38    0.87    --   67.42-125.00 -60.00  139
  6  \w     39.00 105.88   0.38    0.87    --   67.42-107.00 164.00  176
  7  \w     79.00 131.82   0.38    0.87    --   67.42 125.00 -60.00  139
  8  \w     87.00 134.88   0.38    0.87    --   67.42 125.00   0.00  126
;
_diffrn_measurement_device 'four-circle diffractometer'
_diffrn_measurement_device_type 'ROD, Synergy Custom system, HyPix'
_diffrn_measurement_method '\w scans'
_diffrn_orient_matrix_type 'CrysAlisPro convention (1999,Acta A55,543-557)'
_diffrn_orient_matrix_UB_11 -0.0260582000
_diffrn_orient_matrix_UB_12 0.0318984000
_diffrn_orient_matrix_UB_13 -0.0091795000
_diffrn_orient_matrix_UB_21 -0.0170323000
_diffrn_orient_matrix_UB_22 -0.0431148000
_diffrn_orient_matrix_UB_23 -0.0470229000
_diffrn_orient_matrix_UB_31 -0.0076293000
_diffrn_orient_matrix_UB_32 -0.0127420000
_diffrn_orient_matrix_UB_33 0.1363416000
_diffrn_radiation_monochromator mirror
_diffrn_radiation_probe x-ray
_diffrn_radiation_type 'Ga K\a'
_diffrn_radiation_wavelength 1.3405
_diffrn_reflns_av_R_equivalents 0.0722
_diffrn_reflns_av_unetI/netI 0.0784
_diffrn_reflns_Laue_measured_fraction_full 0.994
_diffrn_reflns_Laue_measured_fraction_max 0.966
_diffrn_reflns_limit_h_max 50
_diffrn_reflns_limit_h_min -51
_diffrn_reflns_limit_k_max 22
_diffrn_reflns_limit_k_min -30
_diffrn_reflns_limit_l_max 11
_diffrn_reflns_limit_l_min -6
_diffrn_reflns_number 34582
_diffrn_reflns_point_group_measured_fraction_full 0.953
_diffrn_reflns_point_group_measured_fraction_max 0.915
_diffrn_reflns_theta_full 53.543
_diffrn_reflns_theta_max 56.122
_diffrn_reflns_theta_min 1.829
_diffrn_source 'micro-focus metaljet'
_exptl_absorpt_coefficient_mu 7.316
_exptl_absorpt_correction_T_max 1.00000
_exptl_absorpt_correction_T_min 0.45798
_exptl_absorpt_correction_type multi-scan
_exptl_absorpt_process_details
;
CrysAlisPro 1.171.43.116a (Rigaku Oxford Diffraction, 2024)
Empirical absorption correction using spherical harmonics,
implemented in SCALE3 ABSPACK scaling algorithm.
;
_exptl_crystal_colour 'metallic dark brown'
_exptl_crystal_colour_lustre metallic
_exptl_crystal_colour_modifier dark
_exptl_crystal_colour_primary brown
_exptl_crystal_density_diffrn 1.452
_exptl_crystal_description octahedral
_exptl_crystal_F_000 3928
_exptl_crystal_size_max 0.2
_exptl_crystal_size_mid 0.1
_exptl_crystal_size_min 0.1
_refine_diff_density_max 5.304
_refine_diff_density_min -1.696
_refine_diff_density_rms 0.238
_refine_ls_abs_structure_details
;
 Flack x determined using 5435 quotients [(I+)-(I-)]/[(I+)+(I-)]
 (Parsons, Flack and Wagner, Acta Cryst. B69 (2013) 249-259).
;
_refine_ls_abs_structure_Flack 0.278(6)
_refine_ls_extinction_method none
_refine_ls_goodness_of_fit_ref 1.073
_refine_ls_hydrogen_treatment undef
_refine_ls_matrix_type full
_refine_ls_number_parameters 1117
_refine_ls_number_reflns 17129
_refine_ls_number_restraints 2037
_refine_ls_restrained_S_all 1.016
_refine_ls_R_factor_all 0.0814
_refine_ls_R_factor_gt 0.0707
_refine_ls_shift/su_max 0.001
_refine_ls_shift/su_mean 0.000
_refine_ls_structure_factor_coef Fsqd
_refine_ls_weighting_details 'w=1/[\s^2^(Fo^2^)+(0.1366P)^2^] where P=(Fo^2^+2Fc^2^)/3'
_refine_ls_weighting_scheme calc
_refine_ls_wR_factor_gt 0.1856
_refine_ls_wR_factor_ref 0.1920
_reflns_Friedel_coverage 0.719
_reflns_Friedel_fraction_full 0.902
_reflns_Friedel_fraction_max 0.853
_reflns_number_gt 14952
_reflns_number_total 17129
_reflns_threshold_expression 'I > 2\s(I)'
_cod_data_source_file d4sc04063e2.cif
_cod_data_source_block NiTCPP-Bi
_cod_depositor_comments 'Adding full bibliography for 1572709--1572710.cif.'
_cod_database_code 1572710
_shelx_shelxl_version_number 2018/1
_shelx_space_group_comment
;
The symmetry employed for this shelxl refinement is uniquely defined
by the following loop, which should always be used as a source of
symmetry information in preference to the above space-group names.
They are only intended as comments.
;
_shelx_estimated_absorpt_t_max 0.528
_shelx_estimated_absorpt_t_min 0.322
_olex2_refinement_description
;
1. Uiso/Uaniso restraints and constraints
All non-hydrogen atoms have similar U: within 2A with sigma of 0.04 and sigma
for terminal atoms of 0.08 within 2A
Uanis(C91) \\sim Ueq, Uanis(C92) \\sim Ueq: with sigma of 0.01 and sigma for
terminal atoms of 0.02
Uanis(O8) \\sim Ueq: with sigma of 0.001 and sigma for terminal atoms of 0.002
Uanis(C92) \\sim Ueq, Uanis(C93) \\sim Ueq: with sigma of 0.001 and sigma for
terminal atoms of 0.002
Uanis(O13) \\sim Ueq: with sigma of 0.001 and sigma for terminal atoms of 0.002
2. Rigid body (RIGU) restrains
 All non-hydrogen atoms
 with sigma for 1-2 distances of 0.004 and sigma for 1-3 distances of 0.004
;
_smtbx_masks_void_probe_radius 1.2
_smtbx_masks_void_truncation_radius 1.2
_olex2_submission_special_instructions 'No special instructions were received'
_oxdiff_exptl_absorpt_empirical_details
;
Empirical correction (ABSPACK) includes:
- Absorption correction using spherical harmonics
- Frame scaling
;
_oxdiff_exptl_absorpt_empirical_full_max 3.955
_oxdiff_exptl_absorpt_empirical_full_min 0.232

loop_
_space_group_symop_operation_xyz
'x, y, z'
'-x, -y, z'
'-x+1/2, y+1/2, -z'
'x+1/2, -y+1/2, -z'

loop_
_atom_site_label
_atom_site_type_symbol
_atom_site_fract_x
_atom_site_fract_y
_atom_site_fract_z
_atom_site_U_iso_or_equiv
_atom_site_adp_type
_atom_site_occupancy
_atom_site_site_symmetry_order
_atom_site_calc_flag
_atom_site_refinement_flags_posn
_atom_site_refinement_flags_adp
_atom_site_refinement_flags_occupancy
_atom_site_disorder_assembly
_atom_site_disorder_group
Bi1 Bi 0.36715(2) 0.31718(2) 1.41178(5) 0.02321(16) Uani 1 1 d . . . . .
Bi2 Bi 0.86730(2) 0.30201(2) 0.18056(6) 0.03030(18) Uani 1 1 d . . . . .
Ni1 Ni 0.61830(5) 0.31420(9) 0.8021(2) 0.0231(4) Uani 1 1 d . U . . .
Ni2 Ni 0.12552(5) 0.30527(9) 0.7356(2) 0.0246(5) Uani 1 1 d . U . . .
O9 O 0.4036(2) 0.3022(5) 1.2391(11) 0.032(2) Uani 1 1 d . U . . .
O13 O 0.8361(2) 0.3190(5) 0.3818(10) 0.027(2) Uani 1 1 d . U . . .
O11 O 0.6266(3) 0.7165(5) 0.7174(10) 0.034(3) Uani 1 1 d . U . . .
O8 O 0.3353(3) 0.3181(5) 1.2231(11) 0.034(2) Uani 1 1 d . U . . .
O3 O -0.0734(3) 0.2836(6) 0.1596(13) 0.046(3) Uani 1 1 d . U . . .
O7 O 0.3053(3) 0.3025(5) 1.4170(11) 0.035(3) Uani 1 1 d . U . . .
N2 N 0.6437(3) 0.2587(5) 0.7055(13) 0.023(2) Uani 1 1 d . U . . .
O10 O 0.4290(3) 0.3221(6) 1.4428(11) 0.042(3) Uani 1 1 d . U . . .
O1 O 0.1163(3) -0.0993(5) 0.6576(13) 0.040(3) Uani 1 1 d . U . . .
N5 N 0.1529(3) 0.2489(5) 0.8144(13) 0.024(2) Uani 1 1 d . U . . .
O4 O -0.0944(3) 0.3147(5) 0.3609(12) 0.037(3) Uani 1 1 d . U . . .
O6 O 0.1340(4) 0.7119(5) 0.6572(11) 0.039(3) Uani 1 1 d . U . . .
N3 N 0.5908(3) 0.2585(5) 0.8805(11) 0.026(3) Uani 1 1 d . U . . .
N1 N 0.6491(3) 0.3703(5) 0.7505(14) 0.028(3) Uani 1 1 d . U . . .
N7 N 0.0949(3) 0.3617(5) 0.6826(16) 0.031(3) Uani 1 1 d . U . . .
N8 N 0.0997(3) 0.2486(5) 0.6457(13) 0.026(2) Uani 1 1 d . U . . .
N6 N 0.1546(3) 0.3618(5) 0.7962(15) 0.029(3) Uani 1 1 d . U . . .
N4 N 0.5899(3) 0.3709(5) 0.8726(12) 0.023(2) Uani 1 1 d . U . . .
C69 C 0.7203(3) 0.3117(7) 0.5457(14) 0.026(3) Uani 1 1 d . U . . .
O14 O 0.8114(3) 0.2767(7) 0.2053(13) 0.056(4) Uani 1 1 d . U . . .
C72 C 0.7792(3) 0.3062(7) 0.4024(15) 0.027(3) Uani 1 1 d . U . . .
C24 C -0.0380(4) 0.3019(7) 0.3536(17) 0.029(3) Uani 1 1 d . U . . .
C63 C 0.6371(3) 0.2033(6) 0.6924(15) 0.025(3) Uani 1 1 d . U . . .
C89 C 0.4296(3) 0.3129(7) 1.3088(15) 0.027(3) Uani 1 1 d . U . . .
C54 C 0.6205(4) 0.4526(6) 0.8235(15) 0.024(3) Uani 1 1 d . U . . .
C90 C 0.6222(4) 0.5146(6) 0.8285(16) 0.027(3) Uani 1 1 d . U . . .
O2 O 0.1632(3) -0.0874(5) 0.5512(12) 0.045(3) Uani 1 1 d . U . . .
O16 O 0.6286(5) -0.0881(7) 0.7854(16) 0.075(5) Uani 1 1 d . U . . .
C5 C 0.1491(4) 0.1930(6) 0.8130(16) 0.027(3) Uani 1 1 d . U . . .
C4 C 0.1281(4) 0.1668(6) 0.7146(15) 0.027(3) Uani 1 1 d . U . . .
C45 C 0.2787(4) 0.3101(7) 1.1892(16) 0.030(3) Uani 1 1 d . U . . .
C64 C 0.6161(4) 0.1740(7) 0.7803(17) 0.032(3) Uani 1 1 d . U . . .
C91 C 0.6065(4) 0.5463(7) 0.7204(15) 0.031(3) Uani 1 1 d . U . . .
C8 C 0.1789(4) 0.2575(7) 0.9088(18) 0.031(3) Uani 1 1 d . U . . .
C25 C -0.0102(4) 0.2970(8) 0.2768(18) 0.038(4) Uani 1 1 d . U . . .
C32 C 0.1101(5) 0.0128(7) 0.712(2) 0.043(4) Uani 1 1 d . U . . .
C9 C 0.1952(4) 0.3058(7) 0.9244(17) 0.033(3) Uani 1 1 d . U . . .
C71 C 0.7785(4) 0.3169(7) 0.5476(15) 0.030(3) Uani 1 1 d . U . . .
C74 C 0.7216(4) 0.3037(8) 0.3975(16) 0.034(3) Uani 1 1 d . U . . .
O5 O 0.1061(3) 0.7027(5) 0.8663(11) 0.037(3) Uani 1 1 d . U . . .
C58 C 0.6800(4) 0.3611(7) 0.6932(17) 0.030(3) Uani 1 1 d . U . . .
C6 C 0.1708(4) 0.1656(7) 0.9108(18) 0.032(3) Uani 1 1 d . U . . .
C94 C 0.6382(4) 0.5995(7) 0.9513(17) 0.034(3) Uani 1 1 d . U . . .
C73 C 0.7516(4) 0.3000(7) 0.3276(15) 0.031(3) Uani 1 1 d . U . . .
C48 C 0.3073(4) 0.3095(7) 1.2856(16) 0.032(3) Uani 1 1 d . U . . .
C7 C 0.1887(4) 0.2052(8) 0.9651(16) 0.035(3) Uani 1 1 d . U . . .
C75 C 0.8095(4) 0.2996(8) 0.3230(16) 0.035(4) Uani 1 1 d . U . . .
C44 C 0.2485(4) 0.3088(9) 1.2497(19) 0.042(4) Uani 1 1 d . U . . .
C96 C 0.6287(4) 0.6889(7) 0.8413(15) 0.029(3) Uani 1 1 d . U . . .
C27 C -0.0696(4) 0.2978(7) 0.2862(18) 0.034(3) Uani 1 1 d . U . . .
C28 C 0.1318(4) 0.1059(6) 0.6987(16) 0.030(3) Uani 1 1 d . U . . .
C1 C 0.0649(4) 0.2073(6) 0.4868(16) 0.027(3) Uani 1 1 d . U . . .
C34 C 0.1408(4) -0.0678(8) 0.6167(19) 0.040(4) Uani 1 1 d . U . . .
C18 C 0.0647(4) 0.3518(7) 0.628(2) 0.038(4) Uani 1 1 d . U . . .
C10 C 0.1851(4) 0.3540(7) 0.8607(19) 0.034(3) Uani 1 1 d . U . . .
C60 C 0.6703(4) 0.2663(6) 0.6186(14) 0.023(3) Uani 1 1 d . U . . .
C66 C 0.5727(4) 0.1746(8) 0.9718(18) 0.036(3) Uani 1 1 d . U . . .
C21 C 0.0222(4) 0.3034(6) 0.4925(17) 0.028(3) Uani 1 1 d . U . . .
C20 C 0.0726(4) 0.2571(6) 0.5610(16) 0.029(3) Uani 1 1 d . U . . .
C13 C 0.1524(4) 0.4194(7) 0.7754(18) 0.032(3) Uani 1 1 d . U . . .
C2 C 0.0860(4) 0.1675(7) 0.5218(17) 0.029(3) Uani 1 1 d . U . . .
C68 C 0.5640(4) 0.2652(7) 0.9697(17) 0.034(3) Uani 1 1 d . U . . .
C23 C -0.0352(4) 0.3089(7) 0.5074(18) 0.034(3) Uani 1 1 d . U . . .
C67 C 0.5535(4) 0.2130(8) 1.0257(16) 0.035(3) Uani 1 1 d . U . . .
C50 C 0.5595(4) 0.3638(7) 0.9354(17) 0.030(3) Uani 1 1 d . U . . .
C83 C 0.5170(4) 0.3138(8) 1.0698(17) 0.035(3) Uani 1 1 d . U . . .
C49 C 0.5486(4) 0.3143(7) 0.9867(15) 0.030(3) Uani 1 1 d . U . . .
C3 C 0.1070(4) 0.1933(7) 0.6313(15) 0.027(3) Uani 1 1 d . U . . .
C42 C 0.2250(4) 0.3081(7) 1.0140(16) 0.028(3) Uani 1 1 d . U . . .
C86 C 0.4596(3) 0.3138(8) 1.2247(16) 0.029(3) Uani 1 1 d . U . . .
C93 C 0.6240(4) 0.6290(6) 0.8356(16) 0.029(3) Uani 1 1 d . U . . .
C22 C -0.0055(4) 0.3081(7) 0.5710(17) 0.035(3) Uani 1 1 d . U . . .
C31 C 0.1370(4) -0.0076(6) 0.6504(14) 0.029(3) Uani 1 1 d . U . . .
C59 C 0.6891(3) 0.3134(6) 0.6209(15) 0.025(3) Uani 1 1 d . U . . .
C47 C 0.2552(4) 0.3068(9) 0.9522(16) 0.039(4) Uani 1 1 d . U . . .
C65 C 0.5945(4) 0.2018(7) 0.8784(17) 0.034(3) Uani 1 1 d . U . . .
C26 C 0.0196(4) 0.2981(7) 0.3417(17) 0.033(3) Uani 1 1 d . U . . .
C30 C 0.1619(4) 0.0269(7) 0.6124(16) 0.035(3) Uani 1 1 d . U . . .
C19 C 0.0535(4) 0.3040(7) 0.5610(16) 0.031(3) Uani 1 1 d . U . . .
C33 C 0.1062(4) 0.0698(7) 0.7363(18) 0.035(3) Uani 1 1 d . U . . .
C53 C 0.5930(4) 0.4272(6) 0.8621(16) 0.028(3) Uani 1 1 d . U . . .
C35 C 0.1245(4) 0.5064(7) 0.7394(17) 0.030(3) Uani 1 1 d . U . . .
C55 C 0.6486(4) 0.4261(7) 0.7793(16) 0.031(3) Uani 1 1 d . U . . .
C17 C 0.0458(4) 0.4038(8) 0.630(2) 0.046(4) Uani 1 1 d . U . . .
C92 C 0.6083(4) 0.6020(7) 0.7233(16) 0.028(3) Uani 1 1 d . U . . .
C70 C 0.7486(3) 0.3198(7) 0.6183(15) 0.029(3) Uani 1 1 d . U . . .
C29 C 0.1594(4) 0.0829(7) 0.6370(19) 0.039(4) Uani 1 1 d . U . . .
C15 C 0.0961(4) 0.4167(7) 0.705(2) 0.043(4) Uani 1 1 d . U . . .
C85 C 0.4597(4) 0.3108(9) 1.0769(16) 0.038(4) Uani 1 1 d . U . . .
C84 C 0.4880(4) 0.3107(9) 0.9982(18) 0.046(5) Uani 1 1 d . U . . .
C88 C 0.5179(4) 0.3211(10) 1.2188(18) 0.045(4) Uani 1 1 d . U . . .
C95 C 0.6373(4) 0.5407(7) 0.9468(16) 0.032(3) Uani 1 1 d . U . . .
C46 C 0.2831(4) 0.3113(9) 1.0344(17) 0.041(4) Uani 1 1 d . U . . .
C57 C 0.6979(4) 0.4102(7) 0.6968(18) 0.037(3) Uani 1 1 d . U . . .
C11 C 0.2008(4) 0.4074(8) 0.8760(19) 0.043(4) Uani 1 1 d . U . . .
C62 C 0.6563(4) 0.1791(7) 0.5904(17) 0.035(3) Uani 1 1 d . U . . .
C87 C 0.4895(4) 0.3188(8) 1.2982(16) 0.036(4) Uani 1 1 d . U . . .
C61 C 0.6778(4) 0.2160(7) 0.5418(16) 0.029(3) Uani 1 1 d . U . . .
C76 C 0.6152(5) 0.1148(7) 0.7762(19) 0.040(3) Uani 1 1 d . U . . .
C79 C 0.6120(6) 0.0021(10) 0.744(2) 0.057(4) Uani 1 1 d . U . . .
O15 O 0.5905(4) -0.0785(6) 0.6278(14) 0.059(4) Uani 1 1 d . U . . .
O12 O 0.6333(4) 0.7152(5) 0.9475(11) 0.039(3) Uani 1 1 d . U . . .
C39 C 0.1062(5) 0.5914(7) 0.8546(18) 0.038(4) Uani 1 1 d . U . . .
C16 C 0.0665(4) 0.4435(8) 0.669(2) 0.047(4) Uani 1 1 d . U . . .
C56 C 0.6780(4) 0.4510(7) 0.7470(19) 0.036(3) Uani 1 1 d . U . . .
C52 C 0.5647(4) 0.4561(7) 0.9103(19) 0.037(3) Uani 1 1 d . U . . .
C43 C 0.2220(4) 0.3081(9) 1.1610(17) 0.041(4) Uani 1 1 d . U . . .
C51 C 0.5447(4) 0.4180(8) 0.9588(18) 0.039(4) Uani 1 1 d . U . . .
C38 C 0.1227(4) 0.6226(7) 0.7509(15) 0.029(3) Uani 1 1 d . U . . .
C12 C 0.1816(4) 0.4469(7) 0.8209(19) 0.038(3) Uani 1 1 d . U . . .
C81 C 0.6376(6) 0.0820(8) 0.837(2) 0.060(5) Uani 1 1 d . U . . .
C37 C 0.1399(4) 0.5945(7) 0.646(2) 0.041(4) Uani 1 1 d . U . . .
C41 C 0.1209(4) 0.6827(7) 0.7503(15) 0.029(3) Uani 1 1 d . U . . .
C78 C 0.5889(6) 0.0343(10) 0.674(3) 0.070(6) Uani 1 1 d . U . . .
C14 C 0.1246(4) 0.4460(7) 0.7381(18) 0.034(3) Uani 1 1 d . U . . .
C36 C 0.1408(5) 0.5359(7) 0.6359(19) 0.041(4) Uani 1 1 d . U . . .
C40 C 0.1065(4) 0.5334(7) 0.853(2) 0.039(4) Uani 1 1 d . U . . .
C77 C 0.5902(6) 0.0886(10) 0.689(3) 0.067(6) Uani 1 1 d . U . . .
C80 C 0.6358(7) 0.0247(9) 0.825(3) 0.071(6) Uani 1 1 d . U . . .
C82 C 0.6110(5) -0.0594(9) 0.721(2) 0.050(4) Uani 1 1 d . U . . .

loop_
_atom_site_aniso_label
_atom_site_aniso_U_11
_atom_site_aniso_U_22
_atom_site_aniso_U_33
_atom_site_aniso_U_23
_atom_site_aniso_U_13
_atom_site_aniso_U_12
Bi1 0.0216(3) 0.0286(3) 0.0193(3) 0.0016(2) 0.0009(2) -0.0017(2)
Bi2 0.0239(3) 0.0351(3) 0.0319(3) 0.0079(2) 0.0057(3) 0.0070(3)
Ni1 0.0191(10) 0.0254(10) 0.0247(10) 0.0008(8) 0.0029(8) -0.0001(8)
Ni2 0.0180(11) 0.0245(11) 0.0312(10) -0.0013(8) 0.0000(8) -0.0009(8)
O9 0.021(5) 0.044(7) 0.031(5) 0.004(5) -0.002(4) -0.003(5)
O13 0.026(2) 0.027(2) 0.027(2) -0.0012(13) 0.0017(13) -0.0004(13)
O11 0.049(8) 0.040(6) 0.013(4) 0.008(4) -0.003(4) -0.004(5)
O8 0.032(3) 0.035(3) 0.034(3) 0.0014(13) -0.0012(13) -0.0005(13)
O3 0.039(7) 0.067(9) 0.032(5) -0.004(5) -0.003(5) -0.001(6)
O7 0.035(6) 0.046(7) 0.024(4) 0.016(5) -0.005(4) -0.004(5)
N2 0.017(6) 0.023(5) 0.029(6) -0.001(5) 0.002(4) -0.002(4)
O10 0.046(7) 0.061(8) 0.019(4) 0.000(5) 0.000(4) 0.009(6)
O1 0.031(6) 0.040(6) 0.050(7) 0.001(6) 0.004(5) 0.005(5)
N5 0.019(6) 0.026(5) 0.027(6) 0.001(5) 0.003(4) -0.001(4)
O4 0.025(6) 0.038(6) 0.047(6) -0.003(5) -0.003(4) -0.003(5)
O6 0.059(8) 0.036(6) 0.024(5) -0.009(4) 0.007(5) -0.010(6)
N3 0.033(7) 0.030(5) 0.015(6) -0.002(4) 0.001(4) -0.003(5)
N1 0.023(6) 0.029(5) 0.031(6) -0.005(5) 0.011(5) -0.002(4)
N7 0.022(6) 0.023(5) 0.048(8) -0.004(5) -0.010(5) 0.004(4)
N8 0.019(6) 0.022(5) 0.036(6) -0.006(5) -0.002(4) -0.003(4)
N6 0.020(6) 0.018(5) 0.049(7) 0.000(5) -0.009(5) -0.001(4)
N4 0.022(6) 0.026(5) 0.023(6) -0.002(4) 0.003(4) -0.004(4)
C69 0.020(6) 0.037(8) 0.021(5) -0.005(5) -0.001(4) 0.004(5)
O14 0.020(6) 0.108(12) 0.041(6) -0.033(7) 0.001(5) 0.002(7)
C72 0.022(6) 0.037(8) 0.021(5) 0.010(6) 0.000(4) 0.002(5)
C24 0.020(6) 0.027(7) 0.039(6) -0.001(6) 0.002(5) -0.001(5)
C63 0.018(6) 0.024(5) 0.033(6) 0.004(5) -0.007(5) -0.004(5)
C89 0.023(6) 0.033(8) 0.025(5) -0.012(6) 0.002(4) 0.002(5)
C54 0.028(6) 0.022(5) 0.023(7) 0.002(5) 0.001(5) -0.001(4)
C90 0.026(7) 0.025(6) 0.029(6) -0.004(5) 0.007(5) 0.005(5)
O2 0.050(7) 0.039(7) 0.045(7) -0.008(5) 0.015(5) 0.005(5)
O16 0.098(12) 0.066(9) 0.061(9) -0.006(7) -0.003(8) 0.031(9)
C5 0.024(7) 0.024(6) 0.034(7) 0.002(5) 0.003(5) 0.002(5)
C4 0.024(7) 0.025(6) 0.030(6) -0.002(5) 0.011(5) -0.004(5)
C45 0.026(6) 0.038(8) 0.027(6) 0.007(7) 0.001(5) 0.005(6)
C64 0.034(8) 0.028(6) 0.033(7) 0.006(5) 0.000(5) -0.001(5)
C91 0.040(8) 0.032(5) 0.021(6) 0.006(5) 0.002(5) -0.006(5)
C8 0.017(7) 0.039(6) 0.038(7) 0.004(6) 0.000(5) 0.000(5)
C25 0.022(6) 0.046(10) 0.045(8) -0.005(7) 0.005(5) -0.001(6)
C32 0.042(9) 0.033(7) 0.053(10) -0.002(7) 0.012(7) 0.002(6)
C9 0.024(7) 0.040(6) 0.035(7) -0.004(6) -0.009(6) -0.003(5)
C71 0.019(6) 0.043(9) 0.028(6) 0.000(6) 0.001(5) 0.001(6)
C74 0.022(7) 0.052(10) 0.028(6) -0.011(7) -0.002(5) 0.006(6)
O5 0.054(8) 0.035(6) 0.022(5) 0.000(4) 0.010(5) -0.002(5)
C58 0.026(7) 0.034(6) 0.030(7) 0.002(6) 0.014(6) -0.005(5)
C6 0.029(8) 0.035(7) 0.033(7) 0.003(6) -0.001(6) 0.003(5)
C94 0.032(9) 0.037(7) 0.034(7) -0.006(5) -0.002(6) 0.002(6)
C73 0.021(6) 0.049(9) 0.025(6) 0.003(7) -0.001(4) -0.001(6)
C48 0.035(6) 0.038(9) 0.024(5) 0.002(6) -0.007(4) -0.011(6)
C7 0.040(9) 0.041(7) 0.023(7) -0.002(6) 0.000(6) 0.003(6)
C75 0.023(6) 0.058(10) 0.024(6) -0.006(6) 0.005(5) -0.001(6)
C44 0.027(7) 0.060(12) 0.040(7) 0.008(8) 0.000(5) 0.002(7)
C96 0.029(8) 0.035(6) 0.023(5) 0.002(4) 0.003(5) -0.003(6)
C27 0.021(6) 0.034(8) 0.047(7) -0.006(6) -0.003(5) -0.005(6)
C28 0.030(7) 0.030(6) 0.031(7) 0.001(5) 0.001(6) -0.003(5)
C1 0.023(7) 0.029(7) 0.028(7) -0.003(5) 0.006(5) -0.010(5)
C34 0.035(8) 0.043(7) 0.041(9) -0.018(7) 0.006(6) -0.004(6)
C18 0.021(7) 0.033(7) 0.062(10) -0.016(7) -0.003(6) 0.006(5)
C10 0.015(6) 0.043(7) 0.045(8) 0.004(6) 0.001(6) 0.000(5)
C60 0.020(6) 0.030(6) 0.019(7) -0.001(5) -0.001(4) -0.003(5)
C66 0.034(8) 0.039(7) 0.035(8) 0.010(6) -0.002(6) -0.009(6)
C21 0.026(6) 0.020(7) 0.038(6) -0.004(6) 0.004(5) -0.003(5)
C20 0.025(7) 0.027(6) 0.034(7) -0.009(5) -0.001(5) -0.002(5)
C13 0.021(6) 0.024(6) 0.050(9) 0.001(6) 0.003(6) -0.007(5)
C2 0.027(7) 0.030(7) 0.032(7) -0.006(6) 0.003(5) -0.009(5)
C68 0.028(8) 0.040(6) 0.033(7) -0.002(6) 0.006(6) -0.003(5)
C23 0.027(7) 0.030(8) 0.046(7) 0.001(7) 0.000(5) -0.003(6)
C67 0.037(9) 0.048(7) 0.020(7) 0.006(6) -0.001(5) -0.008(6)
C50 0.016(6) 0.040(6) 0.035(8) 0.002(6) 0.003(5) -0.002(5)
C83 0.023(6) 0.049(9) 0.034(6) -0.003(7) 0.012(5) -0.007(6)
C49 0.021(6) 0.043(6) 0.026(6) 0.001(6) 0.000(5) -0.003(5)
C3 0.028(7) 0.029(6) 0.024(6) -0.006(5) 0.001(5) 0.001(5)
C42 0.022(6) 0.029(8) 0.032(6) 0.002(6) -0.006(5) -0.002(5)
C86 0.014(6) 0.042(9) 0.032(6) -0.007(6) 0.002(4) -0.002(6)
C93 0.029(3) 0.029(3) 0.029(3) -0.0004(13) 0.0008(13) 0.0003(13)
C22 0.027(6) 0.045(10) 0.034(7) -0.013(7) 0.004(5) 0.001(6)
C31 0.037(8) 0.033(6) 0.019(6) 0.003(5) 0.004(6) 0.000(5)
C59 0.014(6) 0.030(6) 0.031(7) 0.004(5) -0.002(5) 0.001(5)
C47 0.025(7) 0.058(11) 0.034(7) 0.005(7) -0.006(5) 0.004(7)
C65 0.042(9) 0.026(6) 0.033(8) 0.007(6) 0.005(6) -0.003(6)
C26 0.027(7) 0.037(9) 0.035(6) -0.002(7) 0.001(5) 0.004(6)
C30 0.039(9) 0.039(7) 0.027(8) 0.001(6) 0.012(6) 0.000(6)
C19 0.019(6) 0.034(6) 0.039(8) -0.008(6) 0.006(5) 0.001(5)
C33 0.038(8) 0.027(6) 0.040(8) -0.004(6) 0.012(7) 0.000(6)
C53 0.030(6) 0.023(6) 0.033(7) 0.000(6) 0.004(5) 0.006(5)
C35 0.024(8) 0.029(6) 0.038(7) -0.006(5) -0.012(5) -0.003(5)
C55 0.032(7) 0.031(6) 0.029(7) -0.008(6) 0.008(6) -0.001(5)
C17 0.030(8) 0.038(8) 0.069(11) -0.011(8) -0.009(8) 0.016(6)
C92 0.029(3) 0.029(3) 0.028(3) -0.0002(13) 0.0002(13) 0.0001(13)
C70 0.016(6) 0.040(8) 0.031(7) 0.000(6) -0.003(4) 0.002(5)
C29 0.032(8) 0.033(7) 0.050(9) 0.005(7) 0.012(7) 0.001(6)
C15 0.024(7) 0.023(6) 0.081(12) 0.003(7) -0.004(7) 0.000(5)
C85 0.021(7) 0.068(12) 0.025(6) -0.007(7) -0.002(5) -0.009(7)
C84 0.029(7) 0.075(13) 0.033(7) -0.027(9) 0.011(5) -0.009(8)
C88 0.015(7) 0.079(13) 0.040(7) -0.007(8) 0.006(5) -0.002(8)
C95 0.039(9) 0.028(6) 0.030(7) -0.007(5) 0.000(6) 0.001(6)
C46 0.028(7) 0.065(12) 0.030(6) -0.001(8) -0.006(5) -0.009(8)
C57 0.034(8) 0.038(7) 0.038(8) 0.001(7) 0.014(7) -0.005(6)
C11 0.032(8) 0.048(8) 0.048(10) 0.000(7) -0.004(7) -0.009(6)
C62 0.036(8) 0.039(7) 0.031(7) -0.002(6) -0.003(6) -0.001(6)
C87 0.016(6) 0.062(11) 0.029(7) -0.007(7) 0.005(5) -0.004(7)
C61 0.027(8) 0.033(7) 0.028(7) -0.004(5) -0.005(5) 0.003(5)
C76 0.044(9) 0.035(6) 0.041(9) -0.002(6) 0.017(7) 0.000(6)
C79 0.061(12) 0.052(8) 0.057(10) -0.008(8) 0.011(8) -0.002(7)
O15 0.084(11) 0.048(8) 0.044(7) -0.003(6) 0.001(6) 0.002(7)
O12 0.063(8) 0.029(5) 0.026(5) 0.008(4) -0.004(5) 0.003(6)
C39 0.048(10) 0.032(7) 0.033(8) -0.002(6) 0.003(6) -0.003(7)
C16 0.026(8) 0.038(8) 0.076(12) -0.001(9) -0.003(8) 0.011(6)
C56 0.026(7) 0.039(7) 0.044(8) -0.001(7) 0.004(6) 0.000(6)
C52 0.029(8) 0.039(7) 0.044(8) -0.004(7) 0.009(7) 0.006(6)
C43 0.032(7) 0.059(11) 0.031(6) 0.009(7) -0.001(5) -0.005(8)
C51 0.033(8) 0.043(7) 0.041(9) -0.001(7) 0.007(6) 0.002(6)
C38 0.041(9) 0.030(6) 0.017(6) -0.002(5) -0.011(5) -0.002(5)
C12 0.025(7) 0.042(7) 0.046(9) -0.005(7) -0.001(6) -0.012(6)
C81 0.072(13) 0.035(8) 0.074(12) 0.004(8) -0.010(10) 0.002(8)
C37 0.041(11) 0.026(6) 0.054(9) -0.006(6) 0.012(7) -0.011(6)
C41 0.033(8) 0.036(6) 0.017(5) -0.005(5) -0.012(5) 0.001(6)
C78 0.072(14) 0.043(8) 0.096(15) -0.007(10) -0.004(11) -0.002(8)
C14 0.033(7) 0.027(6) 0.042(8) -0.008(6) -0.009(6) 0.001(5)
C36 0.057(12) 0.023(6) 0.043(8) -0.002(6) 0.001(7) 0.001(6)
C40 0.040(10) 0.028(7) 0.050(9) -0.010(6) 0.004(7) -0.005(6)
C77 0.064(13) 0.046(8) 0.089(15) -0.016(10) -0.003(10) -0.008(8)
C80 0.087(15) 0.042(8) 0.083(14) 0.001(9) -0.015(12) 0.005(9)
C82 0.053(11) 0.052(8) 0.045(9) -0.006(7) 0.010(7) 0.002(7)

loop_
_atom_type_symbol
_atom_type_description
_atom_type_scat_dispersion_real
_atom_type_scat_dispersion_imag
_atom_type_scat_source
Bi Bi -4.3533 7.1873 'International Tables Vol C Tables 4.2.6.8 and 6.1.1.4'
C C 0.0137 0.0067 'International Tables Vol C Tables 4.2.6.8 and 6.1.1.4'
N N 0.0241 0.0134 'International Tables Vol C Tables 4.2.6.8 and 6.1.1.4'
Ni Ni -1.3357 3.2904 'International Tables Vol C Tables 4.2.6.8 and 6.1.1.4'
O O 0.0389 0.0241 'International Tables Vol C Tables 4.2.6.8 and 6.1.1.4'

loop_
_geom_angle_atom_site_label_1
_geom_angle_atom_site_label_2
_geom_angle_atom_site_label_3
_geom_angle
_geom_angle_site_symmetry_1
_geom_angle_site_symmetry_3
_geom_angle_publ_flag
O9 Bi1 O7 131.6(4) . . ?
O9 Bi1 O10 54.0(4) . . ?
O9 Bi1 O1 74.5(4) . 3_557 ?
O9 Bi1 O6 71.4(4) . 3_547 ?
O9 Bi1 C89 27.2(4) . . ?
O9 Bi1 O2 123.8(4) . 3_557 ?
O9 Bi1 C48 107.5(4) . . ?
O9 Bi1 C34 100.0(5) . 3_557 ?
O8 Bi1 O9 81.0(4) . . ?
O8 Bi1 O7 54.3(4) . . ?
O8 Bi1 O10 133.5(4) . . ?
O8 Bi1 O1 87.1(4) . 3_557 ?
O8 Bi1 O6 78.8(4) . 3_547 ?
O8 Bi1 C89 107.2(4) . . ?
O8 Bi1 O2 78.8(4) . 3_557 ?
O8 Bi1 C48 28.0(4) . . ?
O8 Bi1 C34 81.1(5) . 3_557 ?
O7 Bi1 O6 81.6(4) . 3_547 ?
O7 Bi1 C89 158.5(4) . . ?
O7 Bi1 O2 69.2(4) . 3_557 ?
O7 Bi1 C48 26.3(4) . . ?
O7 Bi1 C34 91.2(5) . 3_557 ?
O10 Bi1 O7 171.0(3) . . ?
O10 Bi1 O6 95.1(4) . 3_547 ?
O10 Bi1 C89 26.9(4) . . ?
O10 Bi1 O2 114.7(4) . 3_557 ?
O10 Bi1 C48 161.3(4) . . ?
O10 Bi1 C34 94.7(5) . 3_557 ?
O1 Bi1 O7 115.8(4) 3_557 . ?
O1 Bi1 O10 71.6(4) 3_557 . ?
O1 Bi1 O6 144.7(4) 3_557 3_547 ?
O1 Bi1 C89 69.3(5) 3_557 . ?
O1 Bi1 O2 52.7(4) 3_557 3_557 ?
O1 Bi1 C48 102.6(5) 3_557 . ?
O1 Bi1 C34 27.5(5) 3_557 3_557 ?
O6 Bi1 C89 84.1(4) 3_547 . ?
O6 Bi1 O2 150.1(4) 3_547 3_557 ?
O6 Bi1 C48 79.4(5) 3_547 . ?
O6 Bi1 C34 159.1(4) 3_547 3_557 ?
C89 Bi1 C34 96.6(5) . 3_557 ?
O2 Bi1 C89 121.5(4) 3_557 . ?
O2 Bi1 C48 71.6(5) 3_557 . ?
O2 Bi1 C34 25.3(4) 3_557 3_557 ?
C48 Bi1 C89 134.4(4) . . ?
C48 Bi1 C34 85.5(5) . 3_557 ?
O13 Bi2 O3 130.3(4) . 1_655 ?
O13 Bi2 O4 77.6(4) . 1_655 ?
O13 Bi2 O14 55.0(4) . . ?
O13 Bi2 O16 76.4(5) . 3_656 ?
O13 Bi2 C75 28.7(4) . . ?
O13 Bi2 C96 105.7(4) . 3_646 ?
O13 Bi2 C27 104.7(4) . 1_655 ?
O13 Bi2 O12 123.0(4) . 3_646 ?
O11 Bi2 O13 83.8(4) 3_646 . ?
O11 Bi2 O3 76.2(4) 3_646 1_655 ?
O11 Bi2 O4 75.4(4) 3_646 1_655 ?
O11 Bi2 O14 80.7(5) 3_646 . ?
O11 Bi2 O16 147.3(4) 3_646 3_656 ?
O11 Bi2 C75 83.2(5) 3_646 . ?
O11 Bi2 C96 28.7(4) 3_646 3_646 ?
O11 Bi2 C27 73.7(5) 3_646 1_655 ?
O11 Bi2 O12 54.2(3) 3_646 3_646 ?
O3 Bi2 O16 97.0(5) 1_655 3_656 ?
O3 Bi2 C75 153.3(5) 1_655 . ?
O3 Bi2 C96 76.0(5) 1_655 3_646 ?
O3 Bi2 C27 26.0(4) 1_655 1_655 ?
O4 Bi2 O3 53.6(4) 1_655 1_655 ?
O4 Bi2 O14 128.7(4) 1_655 . ?
O4 Bi2 O16 75.0(5) 1_655 3_656 ?
O4 Bi2 C75 105.1(4) 1_655 . ?
O4 Bi2 C96 98.2(4) 1_655 3_646 ?
O4 Bi2 C27 27.6(4) 1_655 1_655 ?
O4 Bi2 O12 118.3(4) 1_655 3_646 ?
O14 Bi2 O3 155.1(5) . 1_655 ?
O14 Bi2 O16 107.6(6) . 3_656 ?
O14 Bi2 C75 26.5(4) . . ?
O14 Bi2 C96 79.2(5) . 3_646 ?
O14 Bi2 C27 149.3(5) . 1_655 ?
O16 Bi2 C75 91.2(6) 3_656 . ?
O16 Bi2 C96 172.4(5) 3_656 3_646 ?
O16 Bi2 C27 86.3(5) 3_656 1_655 ?
C75 Bi2 C96 93.8(5) . 3_646 ?
C75 Bi2 C27 130.8(5) . 1_655 ?
C96 Bi2 C27 86.2(5) 3_646 1_655 ?
O12 Bi2 O3 79.5(5) 3_646 1_655 ?
O12 Bi2 O14 79.3(5) 3_646 . ?
O12 Bi2 O16 157.2(4) 3_646 3_656 ?
O12 Bi2 C75 101.9(5) 3_646 . ?
O12 Bi2 C96 25.5(4) 3_646 3_646 ?
O12 Bi2 C27 98.6(5) 3_646 1_655 ?
N3 Ni1 N2 90.7(5) . . ?
N3 Ni1 N1 171.6(5) . . ?
N3 Ni1 N4 90.4(5) . . ?
N1 Ni1 N2 90.7(5) . . ?
N4 Ni1 N2 171.9(5) . . ?
N4 Ni1 N1 89.4(5) . . ?
N5 Ni2 N7 171.9(6) . . ?
N5 Ni2 N8 89.3(5) . . ?
N8 Ni2 N7 91.6(5) . . ?
N6 Ni2 N5 91.3(5) . . ?
N6 Ni2 N7 89.1(5) . . ?
N6 Ni2 N8 171.0(6) . . ?
C89 O9 Bi1 100.4(9) . . ?
C75 O13 Bi2 94.4(8) . . ?
C96 O11 Bi2 95.3(8) . 3_656 ?
C48 O8 Bi1 100.7(9) . . ?
C27 O3 Bi2 90.3(10) . 1_455 ?
C48 O7 Bi1 84.2(10) . . ?
C63 N2 Ni1 127.7(10) . . ?
C63 N2 C60 103.9(12) . . ?
C60 N2 Ni1 128.0(10) . . ?
C89 O10 Bi1 84.3(9) . . ?
C34 O1 Bi1 101.6(10) . 3_547 ?
C5 N5 Ni2 129.1(10) . . ?
C5 N5 C8 104.2(12) . . ?
C8 N5 Ni2 125.9(10) . . ?
C27 O4 Bi2 97.1(9) . 1_455 ?
C41 O6 Bi1 135.6(11) . 3_557 ?
C68 N3 Ni1 128.3(11) . . ?
C65 N3 Ni1 128.9(11) . . ?
C65 N3 C68 102.4(13) . . ?
C58 N1 Ni1 126.1(11) . . ?
C55 N1 Ni1 129.3(10) . . ?
C55 N1 C58 104.0(13) . . ?
C18 N7 Ni2 124.9(11) . . ?
C15 N7 Ni2 129.5(11) . . ?
C15 N7 C18 105.1(13) . . ?
C20 N8 Ni2 126.1(10) . . ?
C3 N8 Ni2 127.6(10) . . ?
C3 N8 C20 105.4(12) . . ?
C10 N6 Ni2 126.6(11) . . ?
C13 N6 Ni2 128.9(11) . . ?
C13 N6 C10 104.2(13) . . ?
C50 N4 Ni1 127.3(11) . . ?
C53 N4 Ni1 128.8(10) . . ?
C53 N4 C50 103.7(12) . . ?
C74 C69 C59 120.3(13) . . ?
C70 C69 C74 118.1(14) . . ?
C70 C69 C59 121.5(13) . . ?
C75 O14 Bi2 91.7(10) . . ?
C71 C72 C75 122.0(14) . . ?
C73 C72 C71 120.5(14) . . ?
C73 C72 C75 117.6(14) . . ?
C25 C24 C27 122.5(15) . . ?
C25 C24 C23 117.3(15) . . ?
C23 C24 C27 120.2(14) . . ?
N2 C63 C64 124.9(14) . . ?
C62 C63 N2 111.2(13) . . ?
C62 C63 C64 123.5(15) . . ?
O9 C89 Bi1 52.4(7) . . ?
O9 C89 C86 117.0(12) . . ?
O10 C89 Bi1 68.8(9) . . ?
O10 C89 O9 120.9(14) . . ?
O10 C89 C86 122.1(14) . . ?
C86 C89 Bi1 167.9(11) . . ?
C53 C54 C90 119.3(13) . . ?
C53 C54 C55 125.3(14) . . ?
C55 C54 C90 115.4(13) . . ?
C91 C90 C54 119.8(14) . . ?
C95 C90 C54 119.5(14) . . ?
C95 C90 C91 120.5(14) . . ?
C34 O2 Bi1 84.9(12) . 3_547 ?
C82 O16 Bi2 133.5(17) . 3_646 ?
N5 C5 C4 121.8(13) . . ?
N5 C5 C6 112.2(14) . . ?
C4 C5 C6 125.8(14) . . ?
C5 C4 C28 116.3(14) . . ?
C3 C4 C5 124.2(14) . . ?
C3 C4 C28 119.4(14) . . ?
C44 C45 C48 119.2(14) . . ?
C44 C45 C46 121.4(15) . . ?
C46 C45 C48 119.4(14) . . ?
C63 C64 C65 121.4(15) . . ?
C63 C64 C76 120.7(15) . . ?
C76 C64 C65 118.0(14) . . ?
C92 C91 C90 120.0(14) . . ?
N5 C8 C7 108.3(14) . . ?
C9 C8 N5 125.3(15) . . ?
C9 C8 C7 125.5(15) . . ?
C24 C25 C26 122.4(16) . . ?
C31 C32 C33 121.5(17) . . ?
C8 C9 C10 122.2(15) . . ?
C8 C9 C42 120.4(15) . . ?
C10 C9 C42 117.4(15) . . ?
C72 C71 C70 118.9(14) . . ?
C69 C74 C73 119.8(14) . . ?
C59 C58 N1 124.3(14) . . ?
C59 C58 C57 124.8(14) . . ?
C57 C58 N1 110.0(14) . . ?
C7 C6 C5 104.9(15) . . ?
C93 C94 C95 118.1(14) . . ?
C72 C73 C74 120.8(14) . . ?
O8 C48 Bi1 51.3(7) . . ?
O8 C48 C45 116.4(13) . . ?
O7 C48 Bi1 69.5(9) . . ?
O7 C48 O8 120.8(14) . . ?
O7 C48 C45 122.8(15) . . ?
C45 C48 Bi1 167.5(11) . . ?
C6 C7 C8 110.3(15) . . ?
O13 C75 Bi2 56.9(7) . . ?
O13 C75 C72 118.4(13) . . ?
O14 C75 Bi2 61.8(9) . . ?
O14 C75 O13 118.3(14) . . ?
O14 C75 C72 123.3(15) . . ?
C72 C75 Bi2 172.3(13) . . ?
C43 C44 C45 119.3(16) . . ?
O11 C96 Bi2 56.0(7) . 3_656 ?
O11 C96 C93 117.3(13) . . ?
C93 C96 Bi2 172.5(11) . 3_656 ?
O12 C96 Bi2 61.1(8) . 3_656 ?
O12 C96 O11 117.0(14) . . ?
O12 C96 C93 125.6(13) . . ?
O3 C27 Bi2 63.7(9) . 1_455 ?
O3 C27 O4 119.1(15) . . ?
O3 C27 C24 122.8(15) . . ?
O4 C27 Bi2 55.3(8) . 1_455 ?
O4 C27 C24 117.9(14) . . ?
C24 C27 Bi2 172.3(12) . 1_455 ?
C33 C28 C4 120.3(15) . . ?
C29 C28 C4 121.4(14) . . ?
C29 C28 C33 118.1(15) . . ?
C2 C1 C20 110.2(14) . . ?
O1 C34 Bi1 50.9(8) . 3_547 ?
O1 C34 C31 114.8(14) . . ?
O2 C34 Bi1 69.8(11) . 3_547 ?
O2 C34 O1 120.6(17) . . ?
O2 C34 C31 124.5(17) . . ?
C31 C34 Bi1 165.6(12) . 3_547 ?
N7 C18 C19 127.8(15) . . ?
N7 C18 C17 109.4(15) . . ?
C19 C18 C17 122.3(16) . . ?
N6 C10 C11 109.1(15) . . ?
C9 C10 N6 124.6(15) . . ?
C9 C10 C11 125.1(16) . . ?
N2 C60 C59 123.7(13) . . ?
N2 C60 C61 110.3(13) . . ?
C59 C60 C61 125.4(14) . . ?
C67 C66 C65 106.7(16) . . ?
C22 C21 C26 118.2(15) . . ?
C22 C21 C19 121.7(14) . . ?
C26 C21 C19 120.1(14) . . ?
N8 C20 C1 109.2(14) . . ?
C19 C20 N8 125.9(14) . . ?
C19 C20 C1 124.4(15) . . ?
N6 C13 C12 111.3(14) . . ?
C14 C13 N6 123.5(14) . . ?
C14 C13 C12 124.5(15) . . ?
C1 C2 C3 104.3(13) . . ?
N3 C68 C67 110.7(15) . . ?
C49 C68 N3 123.2(15) . . ?
C49 C68 C67 125.8(16) . . ?
C22 C23 C24 119.7(15) . . ?
C66 C67 C68 107.5(15) . . ?
N4 C50 C51 109.2(14) . . ?
C49 C50 N4 123.4(15) . . ?
C49 C50 C51 126.5(15) . . ?
C84 C83 C49 121.0(14) . . ?
C84 C83 C88 120.5(14) . . ?
C88 C83 C49 118.3(14) . . ?
C68 C49 C50 124.7(15) . . ?
C68 C49 C83 117.4(15) . . ?
C50 C49 C83 117.8(15) . . ?
N8 C3 C2 110.4(13) . . ?
C4 C3 N8 123.8(14) . . ?
C4 C3 C2 125.5(15) . . ?
C47 C42 C9 121.8(14) . . ?
C43 C42 C9 118.4(15) . . ?
C43 C42 C47 119.6(15) . . ?
C85 C86 C89 122.0(14) . . ?
C85 C86 C87 118.5(14) . . ?
C87 C86 C89 119.5(13) . . ?
C94 C93 C96 114.6(14) . . ?
C92 C93 C94 121.6(15) . . ?
C92 C93 C96 123.7(14) . . ?
C21 C22 C23 122.3(15) . . ?
C32 C31 C34 122.0(15) . . ?
C32 C31 C30 120.7(16) . . ?
C30 C31 C34 117.3(15) . . ?
C58 C59 C69 119.4(14) . . ?
C60 C59 C69 117.9(14) . . ?
C60 C59 C58 122.6(13) . . ?
C42 C47 C46 122.1(15) . . ?
N3 C65 C64 122.9(14) . . ?
N3 C65 C66 112.5(15) . . ?
C66 C65 C64 124.3(16) . . ?
C25 C26 C21 120.1(15) . . ?
C31 C30 C29 119.9(15) . . ?
C18 C19 C21 120.2(15) . . ?
C20 C19 C18 119.3(15) . . ?
C20 C19 C21 120.5(14) . . ?
C32 C33 C28 118.4(15) . . ?
N4 C53 C52 112.6(14) . . ?
C54 C53 N4 123.6(14) . . ?
C54 C53 C52 123.5(15) . . ?
C36 C35 C14 120.9(15) . . ?
C36 C35 C40 121.7(15) . . ?
C40 C35 C14 117.4(15) . . ?
N1 C55 C54 121.4(14) . . ?
N1 C55 C56 111.7(14) . . ?
C56 C55 C54 126.7(15) . . ?
C16 C17 C18 105.9(16) . . ?
C91 C92 C93 120.8(14) . . ?
C69 C70 C71 121.7(13) . . ?
C30 C29 C28 121.3(15) . . ?
N7 C15 C16 112.3(15) . . ?
N7 C15 C14 124.0(15) . . ?
C14 C15 C16 123.0(16) . . ?
C86 C85 C84 121.9(15) . . ?
C83 C84 C85 119.5(15) . . ?
C83 C88 C87 119.6(15) . . ?
C90 C95 C94 118.8(15) . . ?
C47 C46 C45 115.6(15) . . ?
C56 C57 C58 107.2(15) . . ?
C12 C11 C10 109.0(15) . . ?
C61 C62 C63 109.6(15) . . ?
C88 C87 C86 119.7(14) . . ?
C62 C61 C60 104.6(14) . . ?
C64 C76 C77 117.7(18) . . ?
C81 C76 C64 124.2(18) . . ?
C81 C76 C77 117.8(19) . . ?
C78 C79 C82 118(2) . . ?
C80 C79 C78 122(2) . . ?
C80 C79 C82 120(2) . . ?
C96 O12 Bi2 93.4(9) . 3_656 ?
C38 C39 C40 121.8(16) . . ?
C17 C16 C15 106.8(16) . . ?
C57 C56 C55 107.0(15) . . ?
C51 C52 C53 106.2(15) . . ?
C42 C43 C44 121.5(16) . . ?
C52 C51 C50 108.1(15) . . ?
C39 C38 C41 121.2(15) . . ?
C37 C38 C39 117.8(15) . . ?
C37 C38 C41 121.0(15) . . ?
C11 C12 C13 106.3(15) . . ?
C76 C81 C80 121(2) . . ?
C38 C37 C36 123.5(16) . . ?
O6 C41 O5 123.7(15) . . ?
O6 C41 C38 123.5(14) . . ?
O5 C41 C38 112.6(14) . . ?
C77 C78 C79 119(2) . . ?
C13 C14 C35 118.1(14) . . ?
C13 C14 C15 121.8(15) . . ?
C15 C14 C35 120.1(14) . . ?
C35 C36 C37 117.3(16) . . ?
C39 C40 C35 117.9(16) . . ?
C78 C77 C76 121(2) . . ?
C79 C80 C81 119(2) . . ?
O16 C82 C79 120(2) . . ?
O16 C82 O15 122(2) . . ?
O15 C82 C79 118(2) . . ?

loop_
_geom_bond_atom_site_label_1
_geom_bond_atom_site_label_2
_geom_bond_distance
_geom_bond_site_symmetry_2
_geom_bond_publ_flag
Bi1 O9 2.237(11) . ?
Bi1 O8 2.198(11) . ?
Bi1 O7 2.606(11) . ?
Bi1 O10 2.603(13) . ?
Bi1 O1 2.239(12) 3_557 ?
Bi1 O6 2.637(11) 3_547 ?
Bi1 C89 2.777(14) . ?
Bi1 O2 2.665(13) 3_557 ?
Bi1 C48 2.767(16) . ?
Bi1 C34 2.827(19) 3_557 ?
Bi2 O13 2.313(10) . ?
Bi2 O11 2.298(11) 3_646 ?
Bi2 O3 2.523(13) 1_655 ?
Bi2 O4 2.332(11) 1_655 ?
Bi2 O14 2.427(13) . ?
Bi2 O16 2.694(17) 3_656 ?
Bi2 C75 2.752(15) . ?
Bi2 C96 2.761(16) 3_646 ?
Bi2 C27 2.814(16) 1_655 ?
Bi2 O12 2.422(10) 3_646 ?
Ni1 N2 1.936(12) . ?
Ni1 N3 1.919(13) . ?
Ni1 N1 1.934(13) . ?
Ni1 N4 1.932(13) . ?
Ni2 N5 1.929(13) . ?
Ni2 N7 1.938(13) . ?
Ni2 N8 1.936(12) . ?
Ni2 N6 1.917(12) . ?
O9 C89 1.290(18) . ?
O13 C75 1.324(19) . ?
O11 C96 1.333(17) . ?
O8 C48 1.322(19) . ?
O3 C27 1.23(2) . ?
O7 C48 1.232(18) . ?
N2 C63 1.379(18) . ?
N2 C60 1.384(18) . ?
O10 C89 1.262(17) . ?
O1 C34 1.33(2) . ?
N5 C5 1.368(19) . ?
N5 C8 1.41(2) . ?
O4 C27 1.31(2) . ?
O6 C41 1.24(2) . ?
N3 C68 1.40(2) . ?
N3 C65 1.39(2) . ?
N1 C58 1.412(19) . ?
N1 C55 1.38(2) . ?
N7 C18 1.38(2) . ?
N7 C15 1.35(2) . ?
N8 C20 1.39(2) . ?
N8 C3 1.384(19) . ?
N6 C10 1.42(2) . ?
N6 C13 1.42(2) . ?
N4 C50 1.407(19) . ?
N4 C53 1.378(19) . ?
C69 C74 1.39(2) . ?
C69 C59 1.480(19) . ?
C69 C70 1.37(2) . ?
O14 C75 1.226(19) . ?
C72 C71 1.37(2) . ?
C72 C73 1.35(2) . ?
C72 C75 1.47(2) . ?
C24 C25 1.37(2) . ?
C24 C27 1.46(2) . ?
C24 C23 1.44(2) . ?
C63 C64 1.39(2) . ?
C63 C62 1.37(2) . ?
C89 C86 1.48(2) . ?
C54 C90 1.51(2) . ?
C54 C53 1.35(2) . ?
C54 C55 1.40(2) . ?
C90 C91 1.42(2) . ?
C90 C95 1.42(2) . ?
O2 C34 1.21(2) . ?
O16 C82 1.18(2) . ?
C5 C4 1.42(2) . ?
C5 C6 1.45(2) . ?
C4 C28 1.49(2) . ?
C4 C3 1.34(2) . ?
C45 C48 1.49(2) . ?
C45 C44 1.38(2) . ?
C45 C46 1.45(2) . ?
C64 C65 1.45(2) . ?
C64 C76 1.44(2) . ?
C91 C92 1.36(2) . ?
C8 C9 1.36(2) . ?
C8 C7 1.43(2) . ?
C25 C26 1.38(2) . ?
C32 C31 1.36(2) . ?
C32 C33 1.41(2) . ?
C9 C10 1.38(2) . ?
C9 C42 1.50(2) . ?
C71 C70 1.41(2) . ?
C74 C73 1.41(2) . ?
O5 C41 1.332(19) . ?
C58 C59 1.39(2) . ?
C58 C57 1.41(2) . ?
C6 C7 1.32(2) . ?
C94 C93 1.42(2) . ?
C94 C95 1.43(2) . ?
C44 C43 1.38(2) . ?
C96 C93 1.47(2) . ?
C96 O12 1.189(18) . ?
C28 C33 1.43(2) . ?
C28 C29 1.40(2) . ?
C1 C20 1.43(2) . ?
C1 C2 1.35(2) . ?
C34 C31 1.51(2) . ?
C18 C19 1.40(2) . ?
C18 C17 1.49(2) . ?
C10 C11 1.46(2) . ?
C60 C59 1.39(2) . ?
C60 C61 1.45(2) . ?
C66 C67 1.33(3) . ?
C66 C65 1.42(2) . ?
C21 C22 1.37(2) . ?
C21 C26 1.41(2) . ?
C21 C19 1.45(2) . ?
C20 C19 1.39(2) . ?
C13 C12 1.45(2) . ?
C13 C14 1.37(2) . ?
C2 C3 1.48(2) . ?
C68 C67 1.44(2) . ?
C68 C49 1.36(2) . ?
C23 C22 1.37(2) . ?
C50 C49 1.37(2) . ?
C50 C51 1.47(2) . ?
C83 C49 1.53(2) . ?
C83 C84 1.38(2) . ?
C83 C88 1.39(2) . ?
C42 C47 1.39(2) . ?
C42 C43 1.37(2) . ?
C86 C85 1.37(2) . ?
C86 C87 1.43(2) . ?
C93 C92 1.39(2) . ?
C31 C30 1.38(2) . ?
C47 C46 1.40(2) . ?
C30 C29 1.39(2) . ?
C53 C52 1.45(2) . ?
C35 C14 1.47(2) . ?
C35 C36 1.38(2) . ?
C35 C40 1.45(2) . ?
C55 C56 1.40(2) . ?
C17 C16 1.34(3) . ?
C15 C16 1.44(2) . ?
C15 C14 1.42(2) . ?
C85 C84 1.39(2) . ?
C88 C87 1.40(2) . ?
C57 C56 1.37(2) . ?
C11 C12 1.35(3) . ?
C62 C61 1.35(2) . ?
C76 C81 1.35(3) . ?
C76 C77 1.47(3) . ?
C79 C78 1.40(3) . ?
C79 C80 1.36(3) . ?
C79 C82 1.51(3) . ?
O15 C82 1.30(2) . ?
C39 C38 1.40(2) . ?
C39 C40 1.41(2) . ?
C52 C51 1.33(2) . ?
C38 C37 1.39(2) . ?
C38 C41 1.46(2) . ?
C81 C80 1.40(3) . ?
C37 C36 1.43(2) . ?
C78 C77 1.33(3) . ?

loop_
_geom_torsion_atom_site_label_1
_geom_torsion_atom_site_label_2
_geom_torsion_atom_site_label_3
_geom_torsion_atom_site_label_4
_geom_torsion
_geom_torsion_site_symmetry_1
_geom_torsion_site_symmetry_2
_geom_torsion_site_symmetry_3
_geom_torsion_site_symmetry_4
_geom_torsion_publ_flag
Bi1 O9 C89 O10 6.9(19) . . . . ?
Bi1 O9 C89 C86 -173.1(13) . . . . ?
Bi1 O8 C48 O7 -1.4(19) . . . . ?
Bi1 O8 C48 C45 177.1(13) . . . . ?
Bi1 O7 C48 O8 1.2(16) . . . . ?
Bi1 O7 C48 C45 -177.3(17) . . . . ?
Bi1 O10 C89 O9 -5.9(16) . . . . ?
Bi1 O10 C89 C86 174.1(16) . . . . ?
Bi1 O1 C34 O2 4(2) 3_547 . . . ?
Bi1 O1 C34 C31 -179.5(12) 3_547 . . . ?
Bi1 O6 C41 O5 -15(3) 3_557 . . . ?
Bi1 O6 C41 C38 171.1(10) 3_557 . . . ?
Bi1 C89 C86 C85 -19(7) . . . . ?
Bi1 C89 C86 C87 160(5) . . . . ?
Bi1 O2 C34 O1 -3.3(17) 3_547 . . . ?
Bi1 O2 C34 C31 -179.5(17) 3_547 . . . ?
Bi1 C34 C31 C32 -4(6) 3_547 . . . ?
Bi1 C34 C31 C30 177(4) 3_547 . . . ?
Bi2 O13 C75 O14 7.4(18) . . . . ?
Bi2 O13 C75 C72 -172.9(14) . . . . ?
Bi2 O11 C96 C93 176.2(12) 3_656 . . . ?
Bi2 O11 C96 O12 -1.8(16) 3_656 . . . ?
Bi2 O3 C27 O4 -1.3(16) 1_455 . . . ?
Bi2 O3 C27 C24 -175.3(15) 1_455 . . . ?
Bi2 O4 C27 O3 1.4(18) 1_455 . . . ?
Bi2 O4 C27 C24 175.7(13) 1_455 . . . ?
Bi2 O14 C75 O13 -7.0(17) . . . . ?
Bi2 O14 C75 C72 173.3(16) . . . . ?
Bi2 O16 C82 C79 170.0(14) 3_646 . . . ?
Bi2 O16 C82 O15 -11(3) 3_646 . . . ?
Ni1 N2 C63 C64 -20(2) . . . . ?
Ni1 N2 C63 C62 166.2(11) . . . . ?
Ni1 N2 C60 C59 21(2) . . . . ?
Ni1 N2 C60 C61 -167.1(10) . . . . ?
Ni1 N3 C68 C67 -169.5(11) . . . . ?
Ni1 N3 C68 C49 17(2) . . . . ?
Ni1 N3 C65 C64 -18(2) . . . . ?
Ni1 N3 C65 C66 168.2(11) . . . . ?
Ni1 N1 C58 C59 23(2) . . . . ?
Ni1 N1 C58 C57 -168.0(12) . . . . ?
Ni1 N1 C55 C54 -16(2) . . . . ?
Ni1 N1 C55 C56 169.1(12) . . . . ?
Ni1 N4 C50 C49 16(2) . . . . ?
Ni1 N4 C50 C51 -173.8(10) . . . . ?
Ni1 N4 C53 C54 -14(2) . . . . ?
Ni1 N4 C53 C52 172.0(11) . . . . ?
Ni2 N5 C5 C4 19(2) . . . . ?
Ni2 N5 C5 C6 -166.8(11) . . . . ?
Ni2 N5 C8 C9 -22(2) . . . . ?
Ni2 N5 C8 C7 168.2(10) . . . . ?
Ni2 N7 C18 C19 -21(3) . . . . ?
Ni2 N7 C18 C17 167.9(13) . . . . ?
Ni2 N7 C15 C16 -171.3(13) . . . . ?
Ni2 N7 C15 C14 19(3) . . . . ?
Ni2 N8 C20 C1 166.2(10) . . . . ?
Ni2 N8 C20 C19 -21(2) . . . . ?
Ni2 N8 C3 C4 22(2) . . . . ?
Ni2 N8 C3 C2 -163.8(10) . . . . ?
Ni2 N6 C10 C9 -18(2) . . . . ?
Ni2 N6 C10 C11 174.0(12) . . . . ?
Ni2 N6 C13 C12 -172.2(12) . . . . ?
Ni2 N6 C13 C14 17(3) . . . . ?
O9 C89 C86 C85 8(3) . . . . ?
O9 C89 C86 C87 -172.5(17) . . . . ?
O11 C96 C93 C94 156.6(14) . . . . ?
O11 C96 C93 C92 -20(2) . . . . ?
O11 C96 O12 Bi2 1.7(15) . . . 3_656 ?
N2 C63 C64 C65 12(2) . . . . ?
N2 C63 C64 C76 -168.2(15) . . . . ?
N2 C63 C62 C61 5.0(19) . . . . ?
N2 C60 C59 C69 167.5(13) . . . . ?
N2 C60 C59 C58 -11(2) . . . . ?
N2 C60 C61 C62 -2.6(17) . . . . ?
O10 C89 C86 C85 -171.6(19) . . . . ?
O10 C89 C86 C87 8(3) . . . . ?
O1 C34 C31 C32 -3(2) . . . . ?
O1 C34 C31 C30 179.1(15) . . . . ?
N5 C5 C4 C28 165.5(13) . . . . ?
N5 C5 C4 C3 -10(2) . . . . ?
N5 C5 C6 C7 -3.0(19) . . . . ?
N5 C8 C9 C10 8(3) . . . . ?
N5 C8 C9 C42 -172.0(14) . . . . ?
N5 C8 C7 C6 0(2) . . . . ?
N3 C68 C67 C66 -0.9(19) . . . . ?
N3 C68 C49 C50 -9(3) . . . . ?
N3 C68 C49 C83 171.3(14) . . . . ?
N1 C58 C59 C69 170.4(14) . . . . ?
N1 C58 C59 C60 -11(3) . . . . ?
N1 C58 C57 C56 -4(2) . . . . ?
N1 C55 C56 C57 0(2) . . . . ?
N7 C18 C19 C21 -171.5(17) . . . . ?
N7 C18 C19 C20 9(3) . . . . ?
N7 C18 C17 C16 7(2) . . . . ?
N7 C15 C16 C17 4(3) . . . . ?
N7 C15 C14 C13 -12(3) . . . . ?
N7 C15 C14 C35 170.8(18) . . . . ?
N8 C20 C19 C18 13(3) . . . . ?
N8 C20 C19 C21 -166.3(15) . . . . ?
N6 C10 C11 C12 -1(2) . . . . ?
N6 C13 C12 C11 -3(2) . . . . ?
N6 C13 C14 C35 171.7(15) . . . . ?
N6 C13 C14 C15 -5(3) . . . . ?
N4 C50 C49 C68 -7(3) . . . . ?
N4 C50 C49 C83 172.2(14) . . . . ?
N4 C50 C51 C52 1(2) . . . . ?
N4 C53 C52 C51 4(2) . . . . ?
C69 C74 C73 C72 -2(3) . . . . ?
C72 C71 C70 C69 1(3) . . . . ?
C24 C25 C26 C21 1(3) . . . . ?
C24 C23 C22 C21 3(3) . . . . ?
C63 N2 C60 C59 -166.7(14) . . . . ?
C63 N2 C60 C61 5.4(15) . . . . ?
C63 C64 C65 N3 7(3) . . . . ?
C63 C64 C65 C66 -179.4(16) . . . . ?
C63 C64 C76 C81 76(2) . . . . ?
C63 C64 C76 C77 -98(2) . . . . ?
C63 C62 C61 C60 -1.4(18) . . . . ?
C89 C86 C85 C84 -178.8(19) . . . . ?
C89 C86 C87 C88 -178.4(18) . . . . ?
C54 C90 C91 C92 -179.1(14) . . . . ?
C54 C90 C95 C94 -178.9(15) . . . . ?
C54 C53 C52 C51 -170.7(16) . . . . ?
C54 C55 C56 C57 -174.9(16) . . . . ?
C90 C54 C53 N4 -174.4(14) . . . . ?
C90 C54 C53 C52 -1(2) . . . . ?
C90 C54 C55 N1 -170.9(14) . . . . ?
C90 C54 C55 C56 3(2) . . . . ?
C90 C91 C92 C93 -4(2) . . . . ?
O2 C34 C31 C32 173.7(18) . . . . ?
O2 C34 C31 C30 -5(3) . . . . ?
C5 N5 C8 C9 167.5(17) . . . . ?
C5 N5 C8 C7 -2.3(17) . . . . ?
C5 C4 C28 C33 117.8(17) . . . . ?
C5 C4 C28 C29 -67.1(19) . . . . ?
C5 C4 C3 N8 -10(2) . . . . ?
C5 C4 C3 C2 176.4(14) . . . . ?
C5 C6 C7 C8 1.4(19) . . . . ?
C4 C5 C6 C7 171.0(15) . . . . ?
C4 C28 C33 C32 176.5(15) . . . . ?
C4 C28 C29 C30 -175.1(15) . . . . ?
C45 C44 C43 C42 1(3) . . . . ?
C64 C63 C62 C61 -169.0(15) . . . . ?
C64 C76 C81 C80 -178(2) . . . . ?
C64 C76 C77 C78 177(2) . . . . ?
C91 C90 C95 C94 -4(2) . . . . ?
C8 N5 C5 C4 -171.0(14) . . . . ?
C8 N5 C5 C6 3.3(17) . . . . ?
C8 C9 C10 N6 12(3) . . . . ?
C8 C9 C10 C11 178.3(17) . . . . ?
C8 C9 C42 C47 100(2) . . . . ?
C8 C9 C42 C43 -76(2) . . . . ?
C25 C24 C27 O3 9(3) . . . . ?
C25 C24 C27 O4 -165.5(17) . . . . ?
C25 C24 C23 C22 -3(3) . . . . ?
C32 C31 C30 C29 0(3) . . . . ?
C9 C8 C7 C6 -169.2(17) . . . . ?
C9 C10 C11 C12 -169.2(17) . . . . ?
C9 C42 C47 C46 177.2(18) . . . . ?
C9 C42 C43 C44 178.4(18) . . . . ?
C71 C72 C73 C74 -1(3) . . . . ?
C71 C72 C75 O13 -19(3) . . . . ?
C71 C72 C75 O14 160.7(19) . . . . ?
C74 C69 C59 C58 -118.3(19) . . . . ?
C74 C69 C59 C60 63(2) . . . . ?
C74 C69 C70 C71 -4(3) . . . . ?
C58 N1 C55 C54 173.0(14) . . . . ?
C58 N1 C55 C56 -2.0(18) . . . . ?
C58 C57 C56 C55 2(2) . . . . ?
C6 C5 C4 C28 -8(2) . . . . ?
C6 C5 C4 C3 176.1(15) . . . . ?
C94 C93 C92 C91 -1(2) . . . . ?
C73 C72 C71 C70 2(3) . . . . ?
C73 C72 C75 O13 162.7(16) . . . . ?
C73 C72 C75 O14 -18(3) . . . . ?
C48 C45 C44 C43 -178.5(18) . . . . ?
C48 C45 C46 C47 174.4(17) . . . . ?
C7 C8 C9 C10 176.5(16) . . . . ?
C7 C8 C9 C42 -4(3) . . . . ?
C75 C72 C71 C70 -176.5(16) . . . . ?
C75 C72 C73 C74 177.6(16) . . . . ?
C44 C45 C48 Bi1 -161(5) . . . . ?
C44 C45 C48 O8 -171.3(17) . . . . ?
C44 C45 C48 O7 7(3) . . . . ?
C44 C45 C46 C47 -5(3) . . . . ?
C96 C93 C92 C91 176.1(15) . . . . ?
C27 C24 C25 C26 -176.7(17) . . . . ?
C27 C24 C23 C22 174.7(16) . . . . ?
C28 C4 C3 N8 174.4(14) . . . . ?
C28 C4 C3 C2 1(2) . . . . ?
C1 C20 C19 C18 -175.1(16) . . . . ?
C1 C20 C19 C21 5(2) . . . . ?
C1 C2 C3 N8 -6.3(17) . . . . ?
C1 C2 C3 C4 168.2(15) . . . . ?
C34 C31 C30 C29 178.1(16) . . . . ?
C18 N7 C15 C16 1(2) . . . . ?
C18 N7 C15 C14 -169.1(19) . . . . ?
C18 C17 C16 C15 -6(2) . . . . ?
C10 N6 C13 C12 2.2(19) . . . . ?
C10 N6 C13 C14 -168.6(16) . . . . ?
C10 C9 C42 C47 -81(2) . . . . ?
C10 C9 C42 C43 103(2) . . . . ?
C10 C11 C12 C13 3(2) . . . . ?
C60 N2 C63 C64 167.6(14) . . . . ?
C60 N2 C63 C62 -6.4(16) . . . . ?
C20 N8 C3 C4 -168.2(15) . . . . ?
C20 N8 C3 C2 6.4(17) . . . . ?
C20 C1 C2 C3 3.5(17) . . . . ?
C13 N6 C10 C9 167.4(17) . . . . ?
C13 N6 C10 C11 -0.6(18) . . . . ?
C2 C1 C20 N8 0.3(18) . . . . ?
C2 C1 C20 C19 -172.5(15) . . . . ?
C68 N3 C65 C64 169.3(16) . . . . ?
C68 N3 C65 C66 -4.6(18) . . . . ?
C23 C24 C25 C26 1(3) . . . . ?
C23 C24 C27 O3 -168.7(17) . . . . ?
C23 C24 C27 O4 17(2) . . . . ?
C67 C66 C65 N3 4(2) . . . . ?
C67 C66 C65 C64 -169.5(16) . . . . ?
C67 C68 C49 C50 178.3(16) . . . . ?
C67 C68 C49 C83 -1(2) . . . . ?
C50 N4 C53 C54 171.5(15) . . . . ?
C50 N4 C53 C52 -2.8(17) . . . . ?
C83 C88 C87 C86 -5(3) . . . . ?
C49 C68 C67 C66 172.5(17) . . . . ?
C49 C50 C51 C52 171.0(17) . . . . ?
C49 C83 C84 C85 -179.5(19) . . . . ?
C49 C83 C88 C87 -177.6(18) . . . . ?
C3 N8 C20 C1 -4.2(17) . . . . ?
C3 N8 C20 C19 168.4(16) . . . . ?
C3 C4 C28 C33 -66(2) . . . . ?
C3 C4 C28 C29 109.0(19) . . . . ?
C42 C9 C10 N6 -167.4(15) . . . . ?
C42 C9 C10 C11 -1(3) . . . . ?
C42 C47 C46 C45 8(3) . . . . ?
C86 C85 C84 C83 0(3) . . . . ?
C93 C94 C95 C90 0(2) . . . . ?
C93 C96 O12 Bi2 -176.1(15) . . . 3_656 ?
C22 C21 C26 C25 -1(3) . . . . ?
C22 C21 C19 C18 -67(2) . . . . ?
C22 C21 C19 C20 112.8(18) . . . . ?
C31 C32 C33 C28 -2(3) . . . . ?
C31 C30 C29 C28 -1(3) . . . . ?
C59 C69 C74 C73 -177.5(16) . . . . ?
C59 C69 C70 C71 178.5(16) . . . . ?
C59 C58 C57 C56 165.5(16) . . . . ?
C59 C60 C61 C62 169.3(15) . . . . ?
C47 C42 C43 C44 2(3) . . . . ?
C65 N3 C68 C67 3.3(17) . . . . ?
C65 N3 C68 C49 -170.3(16) . . . . ?
C65 C64 C76 C81 -104(2) . . . . ?
C65 C64 C76 C77 82(2) . . . . ?
C65 C66 C67 C68 -2.0(19) . . . . ?
C26 C21 C22 C23 -1(3) . . . . ?
C26 C21 C19 C18 113.0(19) . . . . ?
C26 C21 C19 C20 -67(2) . . . . ?
C19 C18 C17 C16 -164.4(19) . . . . ?
C19 C21 C22 C23 178.4(16) . . . . ?
C19 C21 C26 C25 179.4(16) . . . . ?
C33 C32 C31 C34 -176.6(16) . . . . ?
C33 C32 C31 C30 2(3) . . . . ?
C33 C28 C29 C30 0(3) . . . . ?
C53 N4 C50 C49 -169.2(15) . . . . ?
C53 N4 C50 C51 1.1(17) . . . . ?
C53 C54 C90 C91 -74.6(19) . . . . ?
C53 C54 C90 C95 100.5(18) . . . . ?
C53 C54 C55 N1 10(2) . . . . ?
C53 C54 C55 C56 -175.9(16) . . . . ?
C53 C52 C51 C50 -3(2) . . . . ?
C55 N1 C58 C59 -165.8(15) . . . . ?
C55 N1 C58 C57 3.5(18) . . . . ?
C55 C54 C90 C91 106.1(17) . . . . ?
C55 C54 C90 C95 -78.9(18) . . . . ?
C55 C54 C53 N4 5(2) . . . . ?
C55 C54 C53 C52 178.5(16) . . . . ?
C17 C18 C19 C21 -1(3) . . . . ?
C17 C18 C19 C20 178.9(17) . . . . ?
C70 C69 C74 C73 5(3) . . . . ?
C70 C69 C59 C58 59(2) . . . . ?
C70 C69 C59 C60 -119.2(17) . . . . ?
C29 C28 C33 C32 1(2) . . . . ?
C15 N7 C18 C19 166(2) . . . . ?
C15 N7 C18 C17 -5(2) . . . . ?
C85 C86 C87 C88 1(3) . . . . ?
C84 C83 C49 C68 -95(2) . . . . ?
C84 C83 C49 C50 85(2) . . . . ?
C84 C83 C88 C87 7(3) . . . . ?
C88 C83 C49 C68 89(2) . . . . ?
C88 C83 C49 C50 -90(2) . . . . ?
C88 C83 C84 C85 -5(3) . . . . ?
C95 C90 C91 C92 6(2) . . . . ?
C95 C94 C93 C96 -174.4(15) . . . . ?
C95 C94 C93 C92 3(2) . . . . ?
C46 C45 C48 Bi1 20(7) . . . . ?
C46 C45 C48 O8 9(3) . . . . ?
C46 C45 C48 O7 -172.0(19) . . . . ?
C46 C45 C44 C43 1(3) . . . . ?
C57 C58 C59 C69 3(2) . . . . ?
C57 C58 C59 C60 -178.8(16) . . . . ?
C62 C63 C64 C65 -175.2(15) . . . . ?
C62 C63 C64 C76 5(2) . . . . ?
C87 C86 C85 C84 2(3) . . . . ?
C61 C60 C59 C69 -3(2) . . . . ?
C61 C60 C59 C58 178.0(14) . . . . ?
C76 C64 C65 N3 -172.8(16) . . . . ?
C76 C64 C65 C66 0(3) . . . . ?
C76 C81 C80 C79 4(4) . . . . ?
C79 C78 C77 C76 0(4) . . . . ?
O12 C96 C93 C94 -26(2) . . . . ?
O12 C96 C93 C92 157.4(17) . . . . ?
C39 C38 C37 C36 2(3) . . . . ?
C39 C38 C41 O6 -176.9(16) . . . . ?
C39 C38 C41 O5 8(2) . . . . ?
C16 C15 C14 C13 178.7(19) . . . . ?
C16 C15 C14 C35 2(3) . . . . ?
C43 C42 C47 C46 -7(3) . . . . ?
C51 C50 C49 C68 -175.9(16) . . . . ?
C51 C50 C49 C83 4(2) . . . . ?
C38 C39 C40 C35 0(3) . . . . ?
C38 C37 C36 C35 -3(3) . . . . ?
C12 C13 C14 C35 2(3) . . . . ?
C12 C13 C14 C15 -175.0(17) . . . . ?
C81 C76 C77 C78 2(4) . . . . ?
C37 C38 C41 O6 1(2) . . . . ?
C37 C38 C41 O5 -173.7(15) . . . . ?
C41 C38 C37 C36 -175.7(17) . . . . ?
C78 C79 C80 C81 -1(4) . . . . ?
C78 C79 C82 O16 -175(2) . . . . ?
C78 C79 C82 O15 6(3) . . . . ?
C14 C13 C12 C11 167.6(17) . . . . ?
C14 C35 C36 C37 -178.9(16) . . . . ?
C14 C35 C40 C39 -179.8(15) . . . . ?
C14 C15 C16 C17 174(2) . . . . ?
C36 C35 C14 C13 72(2) . . . . ?
C36 C35 C14 C15 -111(2) . . . . ?
C36 C35 C40 C39 0(3) . . . . ?
C40 C35 C14 C13 -108.8(19) . . . . ?
C40 C35 C14 C15 68(2) . . . . ?
C40 C35 C36 C37 2(3) . . . . ?
C40 C39 C38 C37 -1(3) . . . . ?
C40 C39 C38 C41 177.1(16) . . . . ?
C77 C76 C81 C80 -4(3) . . . . ?
C80 C79 C78 C77 0(4) . . . . ?
C80 C79 C82 O16 8(3) . . . . ?
C80 C79 C82 O15 -171(2) . . . . ?
C82 C79 C78 C77 -178(2) . . . . ?
C82 C79 C80 C81 176(2) . . . . ?

loop_
_smtbx_masks_void_nr
_smtbx_masks_void_average_x
_smtbx_masks_void_average_y
_smtbx_masks_void_average_z
_smtbx_masks_void_volume
_smtbx_masks_void_count_electrons
_smtbx_masks_void_content
1 0.000 0.000 -0.793 377.9 32.3 ?
2 0.000 0.500 -0.472 353.4 25.5 ?
3 0.241 0.506 -0.934 397.4 51.2 ?
4 0.259 0.006 -0.864 397.4 51.5 ?
5 0.500 0.500 -0.885 377.9 32.3 ?
6 0.500 1.000 -0.036 353.4 25.6 ?
7 0.741 -0.006 -0.294 397.4 52.2 ?
8 0.759 0.494 -0.402 397.4 52.7 ?
